data_4076797
loop_
_publ_author_name
'Song, Hyunjoon'
'Lee, Kwangyeol'
'Choi, Moon-Gun'
'Park, Joon T.'

_publ_section_title
;
 [60]Fullerene as a Versatile Four-Electron Donor Ligand
;
_journal_issue 9
_journal_name_full Organometallics
_journal_page_first 1756
_journal_paper_doi 10.1021/om020038f
_journal_volume 21
_journal_year 2002
_chemical_formula_moiety Os3(CO)7(PMe3)(PhCH2NC)2(C60).CS2
_chemical_formula_sum 'C87 H23 N2 O7 Os3 P S2'
_chemical_formula_weight 1873.76
_chemical_name_common Os3(CO)7(PMe3)(PhCH2NC)2(C60)
_chemical_name_systematic
; 
 Os3(CO)7(PMe3)(PhCH2NC)2(mu3-eta1,eta2,eta1-C60) (4)
;
_space_group_IT_number 14
_symmetry_space_group_name_Hall '-P 2yn'
_symmetry_space_group_name_H-M 'P 1 21/n 1'
_atom_sites_solution_hydrogens geom
_atom_sites_solution_primary direct
_atom_sites_solution_secondary difmap
_audit_creation_method SHELXL-97
_cell_angle_alpha 90.00
_cell_angle_beta 103.297(3)
_cell_angle_gamma 90.00
_cell_formula_units_Z 4
_cell_length_a 14.685(3)
_cell_length_b 13.935(3)
_cell_length_c 29.747(5)
_cell_measurement_temperature 293(2)
_cell_volume 5924(2)
_computing_molecular_graphics Ortep-3
_computing_structure_refinement 'SHELXL-97 (Sheldrick, 1997)'
_computing_structure_solution 'SHELXS-97 (Sheldrick, 1990)'
_diffrn_ambient_temperature 233(2)
_diffrn_measured_fraction_theta_full 0.953
_diffrn_measured_fraction_theta_max 0.953
_diffrn_measurement_device_type 'Simens SMART diffractometer/CCD area detector'
_diffrn_measurement_method w/2theta
_diffrn_radiation_monochromator graphite
_diffrn_radiation_source 'fine-focus sealed tube'
_diffrn_radiation_type MoK\a
_diffrn_radiation_wavelength 0.71073
_diffrn_reflns_av_R_equivalents 0.2408
_diffrn_reflns_av_sigmaI/netI 0.1584
_diffrn_reflns_limit_h_max 16
_diffrn_reflns_limit_h_min -15
_diffrn_reflns_limit_k_max 15
_diffrn_reflns_limit_k_min -15
_diffrn_reflns_limit_l_max 32
_diffrn_reflns_limit_l_min -30
_diffrn_reflns_number 24805
_diffrn_reflns_theta_full 23.00
_diffrn_reflns_theta_max 23.00
_diffrn_reflns_theta_min 1.44
_diffrn_standards_interval_count '10 frames'
_diffrn_standards_interval_time '10s per frame'
_diffrn_standards_number '0.3 degree omega scan'
_exptl_absorpt_coefficient_mu 6.587
_exptl_absorpt_correction_type 'no correction'
_exptl_crystal_colour 'dark orange'
_exptl_crystal_density_diffrn 2.101
_exptl_crystal_density_method 'not measured'
_exptl_crystal_description 'thin needle'
_exptl_crystal_F_000 3560
_exptl_crystal_size_mid '0.94 x 0.18 x 0.04 mm'
_refine_diff_density_max 2.630
_refine_diff_density_min -3.297
_refine_diff_density_rms 0.282
_refine_ls_extinction_method none
_refine_ls_goodness_of_fit_ref 1.095
_refine_ls_hydrogen_treatment mixed
_refine_ls_matrix_type full
_refine_ls_number_parameters 895
_refine_ls_number_reflns 8251
_refine_ls_number_restraints 135
_refine_ls_restrained_S_all 1.168
_refine_ls_R_factor_all 0.1037
_refine_ls_R_factor_gt 0.0762
_refine_ls_shift/su_max 10.125
_refine_ls_shift/su_mean 0.041
_refine_ls_structure_factor_coef Fsqd
_refine_ls_weighting_details 'w=1/[\s^2^(Fo^2^)+(0.0794P)^2^+15.3877P] where P=(Fo^2^+2Fc^2^)/3'
_refine_ls_weighting_scheme calc
_refine_ls_wR_factor_gt 0.1679
_refine_ls_wR_factor_ref 0.1857
_reflns_number_gt 6180
_reflns_number_total 8251
_reflns_threshold_expression >2sigma(I)
_cod_data_source_file om020038f.cif
_cod_data_source_block pme3
_cod_depositor_comments
;
The following automatic conversions were performed:

'_refine_ls_weighting_scheme' value 'calc
w=1/[\s^2^(Fo^2^)+(0.0794P)^2^+15.3877P] where P=(Fo^2^+2Fc^2^)/3'
was changed to 'calc'. New tag '_refine_ls_weighting_details' was
created. The value of the new tag was set to
'w=1/[\s^2^(Fo^2^)+(0.0794P)^2^+15.3877P] where P=(Fo^2^+2Fc^2^)/3'.

Automatic conversion script
Id: cif_fix_values 3143 2015-03-26 13:38:13Z robertas 
;
_cod_original_cell_volume 5924.1(18)
_cod_database_code 4076797

loop_
_symmetry_equiv_pos_as_xyz
'x, y, z'
'-x+1/2, y+1/2, -z+1/2'
'-x, -y, -z'
'x-1/2, -y-1/2, z-1/2'

loop_
_atom_site_label
_atom_site_type_symbol
_atom_site_fract_x
_atom_site_fract_y
_atom_site_fract_z
_atom_site_U_iso_or_equiv
_atom_site_adp_type
_atom_site_occupancy
_atom_site_calc_flag
_atom_site_refinement_flags
Os1 Os 0.72715(6) 0.76987(6) 0.06571(2) 0.0268(3) Uani 1 d .
Os2 Os 0.89856(6) 0.84223(5) 0.04401(2) 0.0252(3) Uani 1 d .
Os3 Os 1.03046(6) 0.68370(6) 0.06670(3) 0.0288(3) Uani 1 d .
C100 C 0.8918(17) 0.6929(16) 0.0583(6) 0.040(5) Uani 1 d U
N1 N 0.8150(12) 0.6556(11) 0.0631(5) 0.030(4) Uani 1 d .
C101 C 0.8103(17) 0.5498(14) 0.0758(7) 0.041(6) Uani 1 d .
H10A H 0.8697 0.5191 0.0759 0.049 Uiso 1 calc R
H10B H 0.7990 0.5444 0.1066 0.049 Uiso 1 calc R
C102 C 0.7341(9) 0.5007(10) 0.0420(4) 0.036(5) Uani 1 d G
C103 C 0.6560(11) 0.4661(13) 0.0558(5) 0.055(7) Uani 1 d G
H103 H 0.6508 0.4743 0.0861 0.066 Uiso 1 calc R
C104 C 0.5856(10) 0.4192(14) 0.0242(8) 0.117(15) Uani 1 d G
H104 H 0.5333 0.3961 0.0334 0.141 Uiso 1 calc R
C105 C 0.5933(12) 0.4069(13) -0.0212(7) 0.095(13) Uani 1 d G
H105 H 0.5462 0.3756 -0.0423 0.114 Uiso 1 calc R
C106 C 0.6715(15) 0.4415(12) -0.0349(4) 0.084(12) Uani 1 d G
H106 H 0.6767 0.4333 -0.0652 0.101 Uiso 1 calc R
C107 C 0.7419(11) 0.4884(10) -0.0033(5) 0.042(6) Uani 1 d G
H107 H 0.7942 0.5115 -0.0125 0.050 Uiso 1 calc R
C1A C 0.6542(14) 0.7513(16) 0.0052(6) 0.032(5) Uani 1 d .
O1A O 0.6001(12) 0.7322(14) -0.0299(5) 0.065(5) Uani 1 d .
C1B C 0.6394(17) 0.7114(16) 0.0955(8) 0.043(6) Uani 1 d U
O1B O 0.5889(11) 0.6786(12) 0.1138(5) 0.052(5) Uani 1 d .
C1C C 0.6705(14) 0.8909(18) 0.0669(6) 0.034(5) Uani 1 d .
O1C O 0.6339(13) 0.9654(13) 0.0640(6) 0.067(5) Uani 1 d .
P2 P 0.8510(4) 0.8150(4) -0.03626(17) 0.0351(14) Uani 1 d .
C401 C 0.8135(15) 0.6928(14) -0.0561(6) 0.032(5) Uani 1 d .
H40A H 0.7544 0.6959 -0.0781 0.048 Uiso 1 calc R
H40B H 0.8071 0.6545 -0.0301 0.048 Uiso 1 calc R
H40C H 0.8593 0.6644 -0.0703 0.048 Uiso 1 calc R
C501 C 0.7576(18) 0.8913(19) -0.0675(8) 0.059(8) Uani 1 d .
H50A H 0.7791 0.9565 -0.0664 0.089 Uiso 1 calc R
H50B H 0.7049 0.8870 -0.0537 0.089 Uiso 1 calc R
H50C H 0.7396 0.8707 -0.0991 0.089 Uiso 1 calc R
C601 C 0.9402(18) 0.8392(15) -0.0668(7) 0.045(6) Uani 1 d .
H60A H 0.9423 0.7879 -0.0881 0.067 Uiso 1 calc R
H60B H 0.9996 0.8443 -0.0452 0.067 Uiso 1 calc R
H60C H 0.9264 0.8984 -0.0835 0.067 Uiso 1 calc R
C2A C 0.8355(15) 0.9605(17) 0.0370(6) 0.032(5) Uani 1 d .
O2A O 0.7975(14) 1.0342(12) 0.0315(5) 0.060(5) Uani 1 d .
C2B C 1.0161(15) 0.8892(12) 0.0369(6) 0.022(5) Uani 1 d .
O2B O 1.0821(10) 0.9257(13) 0.0309(5) 0.050(5) Uani 1 d .
C300 C 1.1585(16) 0.7396(15) 0.0715(7) 0.038(5) Uani 1 d U
N3 N 1.2289(13) 0.7743(14) 0.0698(7) 0.052(6) Uani 1 d .
C301 C 1.3134(16) 0.8213(17) 0.0618(8) 0.051(7) Uani 1 d .
H30A H 1.2951 0.8781 0.0431 0.061 Uiso 1 calc R
H30B H 1.3443 0.7781 0.0445 0.061 Uiso 1 calc R
C302 C 1.3831(10) 0.8504(12) 0.1064(5) 0.045(6) Uani 1 d G
C303 C 1.4524(13) 0.9165(12) 0.1034(5) 0.071(8) Uani 1 d G
H303 H 1.4550 0.9424 0.0750 0.085 Uiso 1 calc R
C304 C 1.5177(11) 0.9438(12) 0.1430(6) 0.069(9) Uani 1 d G
H304 H 1.5641 0.9880 0.1410 0.083 Uiso 1 calc R
C305 C 1.5138(11) 0.9051(13) 0.1856(5) 0.060(8) Uani 1 d G
H305 H 1.5575 0.9233 0.2121 0.072 Uiso 1 calc R
C306 C 1.4445(14) 0.8390(13) 0.1886(5) 0.069(8) Uani 1 d G
H306 H 1.4419 0.8131 0.2171 0.082 Uiso 1 calc R
C307 C 1.3792(12) 0.8117(12) 0.1490(6) 0.069(9) Uani 1 d G
H307 H 1.3328 0.7675 0.1510 0.083 Uiso 1 calc R
C3A C 1.0357(15) 0.6340(15) 0.0062(8) 0.037(5) Uani 1 d .
O3A O 1.0389(12) 0.5985(13) -0.0268(6) 0.062(5) Uani 1 d .
C3B C 1.0730(16) 0.5628(19) 0.0960(7) 0.041(6) Uani 1 d .
O3B O 1.0963(14) 0.4941(12) 0.1135(6) 0.069(6) Uani 1 d .
C1 C 0.8211(12) 0.7988(14) 0.1356(6) 0.025(5) Uani 1 d .
C2 C 0.8886(13) 0.8673(14) 0.1224(6) 0.026(5) Uani 1 d .
C3 C 0.9826(13) 0.8422(12) 0.1217(6) 0.021(4) Uani 1 d .
C4 C 1.0223(16) 0.7421(15) 0.1356(6) 0.033(5) Uani 1 d .
C5 C 0.9604(13) 0.6880(12) 0.1606(6) 0.020(4) Uani 1 d U
C6 C 0.8699(14) 0.7136(12) 0.1604(6) 0.023(4) Uani 1 d U
C7 C 0.8323(14) 0.6915(15) 0.2006(7) 0.033(5) Uani 1 d .
C8 C 0.7749(13) 0.7682(14) 0.2069(6) 0.026(5) Uani 1 d .
C9 C 0.7725(14) 0.8382(14) 0.1704(6) 0.028(5) Uani 1 d .
C10 C 0.7688(15) 0.9356(16) 0.1818(6) 0.034(5) Uani 1 d .
C11 C 0.8274(14) 0.9997(15) 0.1629(7) 0.034(5) Uani 1 d .
C12 C 0.8869(14) 0.9689(15) 0.1365(6) 0.031(5) Uani 1 d .
C13 C 0.9829(14) 1.0061(13) 0.1441(5) 0.022(5) Uani 1 d .
C14 C 1.0411(15) 0.9276(15) 0.1381(6) 0.032(5) Uani 1 d .
C15 C 1.1302(13) 0.9224(14) 0.1636(6) 0.025(4) Uani 1 d U
C16 C 1.1701(14) 0.8277(16) 0.1823(7) 0.036(6) Uani 1 d .
C17 C 1.1143(14) 0.7477(14) 0.1711(6) 0.026(5) Uani 1 d .
C18 C 1.1114(15) 0.6783(13) 0.2073(6) 0.030(5) Uani 1 d U
C19 C 1.0167(16) 0.6435(14) 0.2021(6) 0.033(5) Uani 1 d .
C20 C 0.9821(18) 0.6195(14) 0.2383(6) 0.038(6) Uani 1 d .
C21 C 0.8916(14) 0.6434(12) 0.2390(6) 0.022(4) Uani 1 d U
C22 C 0.8862(15) 0.6730(14) 0.2832(6) 0.030(5) Uani 1 d .
C23 C 0.8248(15) 0.7499(15) 0.2902(6) 0.032(5) Uani 1 d U
C24 C 0.7682(15) 0.7986(16) 0.2501(7) 0.034(5) Uani 1 d .
C25 C 0.7633(14) 0.8984(16) 0.2617(7) 0.036(5) Uani 1 d .
C26 C 0.7681(13) 0.9637(16) 0.2278(8) 0.037(5) Uani 1 d .
C27 C 0.8234(14) 1.0498(14) 0.2377(6) 0.030(5) Uani 1 d .
C28 C 0.8597(16) 1.0745(14) 0.1992(6) 0.034(5) Uani 1 d .
C29 C 0.9525(15) 1.1100(14) 0.2055(7) 0.033(5) Uani 1 d U
C30 C 1.0108(15) 1.0751(14) 0.1776(6) 0.029(5) Uani 1 d U
C31 C 1.1063(17) 1.0695(15) 0.2055(7) 0.039(6) Uani 1 d .
C32 C 1.1630(14) 0.9962(16) 0.1993(6) 0.032(5) Uani 1 d .
C33 C 1.2218(15) 0.9446(17) 0.2385(7) 0.041(6) Uani 1 d .
C34 C 1.2246(14) 0.8415(15) 0.2297(6) 0.031(5) Uani 1 d .
C35 C 1.2259(14) 0.7785(15) 0.2627(7) 0.034(5) Uani 1 d U
C36 C 1.1670(17) 0.6912(17) 0.2519(7) 0.044(6) Uani 1 d .
C37 C 1.1306(15) 0.6675(13) 0.2913(6) 0.028(5) Uani 1 d .
C38 C 1.040(2) 0.6339(14) 0.2853(7) 0.043(7) Uani 1 d .
C39 C 0.9797(16) 0.6671(14) 0.3132(7) 0.036(6) Uani 1 d .
C40 C 1.0122(17) 0.7355(16) 0.3482(7) 0.041(6) Uani 1 d .
C41 C 0.9477(14) 0.8135(13) 0.3544(6) 0.023(4) Uani 1 d U
C42 C 0.8605(15) 0.8190(16) 0.3257(7) 0.035(5) Uani 1 d U
C43 C 0.8212(13) 0.9154(14) 0.3068(6) 0.023(4) Uani 1 d U
C44 C 0.8743(14) 0.9955(15) 0.3168(6) 0.032(5) Uani 1 d .
C45 C 0.8749(17) 1.0666(15) 0.2816(7) 0.041(6) Uani 1 d .
C46 C 0.9719(15) 1.1034(14) 0.2878(6) 0.034(5) Uani 1 d .
C47 C 1.0093(17) 1.1243(15) 0.2508(7) 0.039(6) Uani 1 d .
C48 C 1.1036(15) 1.1014(13) 0.2510(6) 0.027(5) Uani 1 d U
C49 C 1.1597(14) 1.0535(15) 0.2891(6) 0.030(5) Uani 1 d .
C50 C 1.2193(16) 0.9794(17) 0.2834(7) 0.042(6) Uani 1 d .
C51 C 1.2200(14) 0.9039(15) 0.3184(6) 0.031(5) Uani 1 d U
C52 C 1.2201(15) 0.8079(16) 0.3085(7) 0.036(5) Uani 1 d U
C53 C 1.1627(15) 0.7410(15) 0.3269(6) 0.032(5) Uani 1 d .
C54 C 1.1046(16) 0.7743(14) 0.3531(6) 0.034(6) Uani 1 d .
C55 C 1.1018(13) 0.8774(14) 0.3645(6) 0.025(5) Uani 1 d U
C56 C 1.0056(15) 0.9014(16) 0.3641(6) 0.037(6) Uani 1 d .
C57 C 0.9697(15) 0.9877(14) 0.3462(6) 0.028(5) Uani 1 d U
C58 C 1.0303(17) 1.0549(14) 0.3287(7) 0.041(6) Uani 1 d .
C59 C 1.1213(15) 1.0310(14) 0.3294(6) 0.031(5) Uani 1 d U
C60 C 1.1582(14) 0.9384(15) 0.3471(6) 0.030(5) Uani 1 d .
S1 S 0.8254(15) 0.2580(13) 0.1022(7) 0.248(12) Uani 1 d D
C700 C 0.886(3) 0.319(2) 0.1376(12) 0.208(14) Uani 1 d DU
S2 S 0.956(2) 0.3710(13) 0.1737(6) 0.326(19) Uani 1 d D

loop_
_atom_site_aniso_label
_atom_site_aniso_U_11
_atom_site_aniso_U_22
_atom_site_aniso_U_33
_atom_site_aniso_U_23
_atom_site_aniso_U_13
_atom_site_aniso_U_12
Os1 0.0258(5) 0.0319(5) 0.0200(4) 0.0018(3) -0.0002(3) -0.0045(4)
Os2 0.0313(5) 0.0258(4) 0.0178(4) -0.0013(3) 0.0039(3) -0.0053(4)
Os3 0.0305(5) 0.0299(5) 0.0251(4) -0.0089(3) 0.0047(4) -0.0011(4)
C100 0.055(10) 0.047(10) 0.016(8) -0.006(7) 0.003(8) -0.011(9)
N1 0.036(10) 0.031(9) 0.020(8) -0.006(7) 0.001(8) -0.016(9)
C101 0.062(16) 0.034(13) 0.026(11) 0.006(9) 0.005(11) 0.006(12)
C102 0.036(12) 0.030(12) 0.043(12) -0.009(10) 0.010(10) -0.031(11)
C103 0.052(16) 0.065(17) 0.049(14) -0.007(13) 0.017(13) -0.027(15)
C104 0.07(2) 0.12(3) 0.15(4) -0.06(3) 0.01(2) -0.05(2)
C105 0.047(19) 0.07(2) 0.14(3) -0.01(2) -0.04(2) -0.009(17)
C106 0.15(3) 0.022(13) 0.059(17) -0.008(12) -0.02(2) 0.002(18)
C107 0.073(17) 0.029(12) 0.023(11) 0.000(9) 0.010(11) -0.002(13)
C1A 0.018(10) 0.054(14) 0.021(10) 0.021(10) -0.002(9) 0.009(11)
O1A 0.052(11) 0.097(15) 0.040(10) 0.000(9) -0.005(9) -0.011(11)
C1B 0.037(10) 0.033(9) 0.055(10) -0.001(8) 0.005(9) -0.012(9)
O1B 0.038(10) 0.067(12) 0.050(10) 0.008(8) 0.006(8) -0.018(10)
C1C 0.018(11) 0.072(17) 0.010(9) -0.006(10) -0.002(8) 0.000(12)
O1C 0.058(12) 0.058(12) 0.077(13) 0.007(10) 0.001(10) 0.035(11)
P2 0.047(4) 0.033(3) 0.022(3) -0.001(2) 0.001(3) -0.009(3)
C401 0.032(12) 0.033(12) 0.028(11) 0.006(9) 0.001(9) -0.007(11)
C501 0.055(16) 0.069(18) 0.045(14) 0.022(13) -0.006(13) 0.020(15)
C601 0.069(17) 0.033(13) 0.038(13) -0.002(10) 0.026(12) -0.009(13)
C2A 0.035(12) 0.042(14) 0.026(11) -0.022(10) 0.019(10) -0.023(12)
O2A 0.088(14) 0.051(11) 0.049(10) 0.002(8) 0.032(9) 0.024(11)
C2B 0.040(13) 0.008(9) 0.015(9) -0.001(7) 0.001(9) 0.009(10)
O2B 0.024(8) 0.088(13) 0.041(9) 0.007(8) 0.012(7) -0.026(9)
C300 0.038(5) 0.038(5) 0.038(5) -0.0005(12) 0.0090(17) 0.0002(12)
N3 0.034(11) 0.051(13) 0.078(15) -0.017(11) 0.028(11) 0.007(11)
C301 0.041(14) 0.041(14) 0.068(16) -0.014(12) 0.006(13) -0.021(13)
C302 0.035(13) 0.057(16) 0.045(14) -0.010(12) 0.016(11) 0.017(13)
C303 0.061(18) 0.061(18) 0.10(2) -0.023(16) 0.031(17) -0.026(17)
C304 0.054(17) 0.08(2) 0.068(18) -0.039(16) 0.000(15) -0.004(17)
C305 0.058(17) 0.040(15) 0.076(19) -0.021(14) 0.001(15) 0.004(14)
C306 0.07(2) 0.054(18) 0.09(2) 0.007(15) 0.051(19) 0.007(17)
C307 0.07(2) 0.046(16) 0.08(2) -0.027(15) 0.013(17) -0.023(16)
C3A 0.036(12) 0.031(12) 0.049(14) -0.020(11) 0.020(11) 0.013(11)
O3A 0.063(12) 0.068(12) 0.064(11) -0.040(10) 0.033(10) -0.003(11)
C3B 0.037(13) 0.057(16) 0.023(11) -0.019(11) -0.009(10) 0.007(13)
O3B 0.098(16) 0.038(10) 0.058(11) -0.004(9) -0.011(11) 0.037(11)
C1 0.004(9) 0.036(12) 0.035(11) 0.004(9) 0.003(8) 0.002(9)
C2 0.018(10) 0.040(12) 0.014(9) -0.008(8) -0.007(8) -0.003(10)
C3 0.022(10) 0.011(9) 0.026(10) -0.011(8) -0.001(9) -0.004(9)
C4 0.048(14) 0.034(12) 0.016(10) -0.016(9) 0.002(10) -0.005(11)
C5 0.021(8) 0.009(7) 0.026(8) -0.007(6) 0.000(7) -0.001(7)
C6 0.032(9) 0.013(8) 0.022(8) -0.001(6) 0.000(7) -0.012(7)
C7 0.027(11) 0.035(12) 0.038(12) -0.018(10) 0.010(10) -0.016(11)
C8 0.020(10) 0.030(12) 0.031(11) -0.002(9) 0.015(9) -0.011(10)
C9 0.024(11) 0.036(12) 0.019(10) 0.004(9) -0.007(9) 0.007(10)
C10 0.034(12) 0.050(15) 0.023(10) 0.009(10) 0.017(10) -0.001(12)
C11 0.029(12) 0.036(12) 0.028(11) 0.011(10) -0.015(10) 0.008(11)
C12 0.033(12) 0.042(13) 0.018(10) 0.022(9) 0.005(9) 0.012(11)
C13 0.041(12) 0.016(10) 0.008(8) -0.005(7) 0.003(8) -0.008(10)
C14 0.044(14) 0.032(12) 0.023(10) -0.002(9) 0.016(10) -0.011(11)
C15 0.019(8) 0.033(9) 0.028(8) -0.003(7) 0.017(7) -0.007(8)
C16 0.024(11) 0.057(15) 0.028(11) -0.017(10) 0.010(9) -0.022(12)
C17 0.032(11) 0.030(11) 0.016(9) -0.007(8) 0.005(9) 0.021(10)
C18 0.038(9) 0.017(8) 0.033(9) -0.015(7) 0.001(8) 0.013(8)
C19 0.044(13) 0.024(11) 0.024(11) -0.008(9) -0.006(10) 0.009(11)
C20 0.070(17) 0.024(11) 0.016(10) 0.003(8) 0.002(11) 0.009(12)
C21 0.030(9) 0.011(8) 0.024(8) 0.005(6) 0.003(7) -0.006(7)
C22 0.038(12) 0.038(12) 0.011(9) 0.003(8) 0.002(9) -0.026(11)
C23 0.040(9) 0.040(9) 0.021(8) 0.002(7) 0.020(7) -0.012(8)
C24 0.029(12) 0.047(14) 0.033(11) 0.012(10) 0.020(10) 0.007(11)
C25 0.020(11) 0.045(14) 0.045(13) -0.006(11) 0.011(10) 0.001(11)
C26 0.011(10) 0.041(13) 0.059(14) 0.006(12) 0.012(10) 0.016(10)
C27 0.035(12) 0.034(12) 0.019(10) 0.002(9) 0.002(9) 0.023(11)
C28 0.049(14) 0.023(11) 0.028(11) 0.001(9) 0.004(10) 0.027(11)
C29 0.037(9) 0.021(8) 0.039(9) -0.011(7) 0.003(8) 0.004(8)
C30 0.036(9) 0.023(8) 0.029(8) 0.014(7) 0.007(7) -0.008(8)
C31 0.058(15) 0.027(12) 0.041(12) -0.022(10) 0.031(12) -0.031(13)
C32 0.024(11) 0.050(14) 0.026(11) 0.006(10) 0.012(9) -0.007(12)
C33 0.027(12) 0.056(15) 0.039(12) -0.023(11) 0.003(10) -0.007(12)
C34 0.021(11) 0.051(14) 0.018(10) -0.017(10) -0.005(9) 0.003(11)
C35 0.021(8) 0.038(9) 0.036(9) -0.002(8) -0.008(7) -0.001(8)
C36 0.052(15) 0.055(15) 0.018(11) -0.008(10) -0.006(10) 0.000(14)
C37 0.032(12) 0.018(10) 0.024(11) -0.008(8) -0.014(9) 0.009(10)
C38 0.08(2) 0.018(11) 0.022(11) 0.002(9) 0.002(13) -0.007(13)
C39 0.045(14) 0.024(11) 0.033(12) 0.009(9) 0.000(11) -0.017(11)
C40 0.054(15) 0.044(14) 0.022(11) 0.017(10) 0.001(11) 0.015(13)
C41 0.029(9) 0.024(8) 0.022(8) 0.006(7) 0.017(7) -0.011(8)
C42 0.033(9) 0.050(10) 0.029(8) 0.003(8) 0.020(8) -0.010(8)
C43 0.027(8) 0.029(8) 0.018(7) 0.006(7) 0.015(7) -0.005(8)
C44 0.032(12) 0.047(13) 0.022(10) -0.023(10) 0.017(9) -0.001(11)
C45 0.049(14) 0.032(12) 0.046(13) -0.009(10) 0.021(12) 0.008(12)
C46 0.040(13) 0.030(12) 0.023(11) -0.010(9) -0.011(10) -0.007(11)
C47 0.056(15) 0.024(12) 0.034(12) -0.004(9) 0.007(11) -0.012(12)
C48 0.037(9) 0.023(8) 0.023(8) 0.004(7) 0.009(7) -0.015(8)
C49 0.026(11) 0.033(12) 0.033(11) -0.020(9) 0.009(10) -0.017(10)
C50 0.041(14) 0.052(15) 0.029(11) -0.019(10) -0.001(10) -0.033(13)
C51 0.029(9) 0.038(9) 0.021(8) -0.012(7) -0.004(7) -0.017(8)
C52 0.034(9) 0.039(9) 0.027(8) 0.000(8) -0.006(8) 0.004(8)
C53 0.040(13) 0.042(13) 0.010(9) 0.006(9) -0.002(9) 0.018(12)
C54 0.042(13) 0.023(11) 0.026(11) 0.019(9) -0.014(10) -0.019(11)
C55 0.024(8) 0.033(9) 0.011(7) -0.001(7) -0.011(7) 0.002(8)
C56 0.040(13) 0.056(15) 0.008(9) -0.004(9) -0.007(9) 0.003(12)
C57 0.039(9) 0.033(9) 0.015(7) -0.009(7) 0.012(7) -0.008(8)
C58 0.056(16) 0.021(11) 0.039(12) -0.017(9) -0.005(12) 0.014(12)
C59 0.040(9) 0.027(9) 0.024(8) -0.012(7) 0.001(7) -0.011(8)
C60 0.025(11) 0.049(14) 0.016(9) -0.022(9) 0.005(9) -0.018(11)
S1 0.29(3) 0.22(2) 0.26(2) 0.126(18) 0.13(2) 0.14(2)
C700 0.476(19) 0.038(15) 0.166(17) 0.009(10) 0.189(12) 0.000(12)
S2 0.65(6) 0.134(13) 0.187(18) 0.018(12) 0.09(2) -0.14(2)

loop_
_atom_type_symbol
_atom_type_description
_atom_type_scat_dispersion_real
_atom_type_scat_dispersion_imag
_atom_type_scat_source
C C 0.0033 0.0016 'International Tables Vol C Tables 4.2.6.8 and 6.1.1.4'
H H 0.0000 0.0000 'International Tables Vol C Tables 4.2.6.8 and 6.1.1.4'
N N 0.0061 0.0033 'International Tables Vol C Tables 4.2.6.8 and 6.1.1.4'
O O 0.0106 0.0060 'International Tables Vol C Tables 4.2.6.8 and 6.1.1.4'
P P 0.1023 0.0942 'International Tables Vol C Tables 4.2.6.8 and 6.1.1.4'
Os Os -1.2165 7.6030 'International Tables Vol C Tables 4.2.6.8 and 6.1.1.4'
S S 0.1246 0.1234 'International Tables Vol C Tables 4.2.6.8 and 6.1.1.4'

loop_
_geom_angle_atom_site_label_1
_geom_angle_atom_site_label_2
_geom_angle_atom_site_label_3
_geom_angle
C1C Os1 C1A 89.1(8)
C1C Os1 C1B 91.4(9)
C1A Os1 C1B 95.1(9)
C1C Os1 N1 167.0(8)
C1A Os1 N1 94.6(8)
C1B Os1 N1 100.6(8)
C1C Os1 C1 90.1(7)
C1A Os1 C1 175.8(8)
C1B Os1 C1 89.0(8)
N1 Os1 C1 85.3(6)
C1C Os1 Os2 95.9(6)
C1A Os1 Os2 99.5(6)
C1B Os1 Os2 163.7(7)
N1 Os1 Os2 71.3(5)
C1 Os1 Os2 76.5(5)
C2A Os2 C2B 97.1(8)
C2A Os2 C100 146.6(9)
C2B Os2 C100 116.3(9)
C2A Os2 P2 90.3(6)
C2B Os2 P2 90.5(5)
C100 Os2 P2 91.6(5)
C2A Os2 C3 104.1(7)
C2B Os2 C3 79.9(7)
C100 Os2 C3 80.9(6)
P2 Os2 C3 163.5(5)
C2A Os2 C2 80.9(7)
C2B Os2 C2 108.5(7)
C100 Os2 C2 86.1(7)
P2 Os2 C2 159.8(5)
C3 Os2 C2 35.0(6)
C2A Os2 Os3 167.3(6)
C2B Os2 Os3 73.4(5)
C100 Os2 Os3 43.3(7)
P2 Os2 Os3 97.97(15)
C3 Os2 Os3 66.6(4)
C2 Os2 Os3 94.1(5)
C2A Os2 Os1 84.2(6)
C2B Os2 Os1 173.7(5)
C100 Os2 Os1 62.4(7)
P2 Os2 Os1 95.68(15)
C3 Os2 Os1 93.8(5)
C2 Os2 Os1 65.6(4)
Os3 Os2 Os1 104.36(4)
C3B Os3 C3A 91.7(9)
C3B Os3 C100 109.1(10)
C3A Os3 C100 99.4(8)
C3B Os3 C300 96.1(9)
C3A Os3 C300 88.2(9)
C100 Os3 C300 153.4(9)
C3B Os3 C4 89.1(8)
C3A Os3 C4 179.0(8)
C100 Os3 C4 79.8(8)
C300 Os3 C4 92.3(8)
C3B Os3 Os2 153.4(7)
C3A Os3 Os2 102.8(6)
C100 Os3 Os2 47.0(7)
C300 Os3 Os2 106.5(6)
C4 Os3 Os2 76.3(5)
N1 C100 Os3 149.3(18)
N1 C100 Os2 120.1(17)
Os3 C100 Os2 89.7(9)
C100 N1 C101 121(2)
C100 N1 Os1 105.4(14)
C101 N1 Os1 132.2(15)
C102 C101 N1 110.2(15)
C103 C102 C107 120.0
C103 C102 C101 120.3(13)
C107 C102 C101 119.7(13)
C104 C103 C102 120.0
C103 C104 C105 120.0
C106 C105 C104 120.0
C107 C106 C105 120.0
C106 C107 C102 120.0
O1A C1A Os1 170.6(18)
O1B C1B Os1 178(2)
O1C C1C Os1 174.7(17)
C601 P2 C501 100.6(12)
C601 P2 C401 102.2(10)
C501 P2 C401 104.0(11)
C601 P2 Os2 113.8(8)
C501 P2 Os2 116.0(9)
C401 P2 Os2 118.0(6)
O2A C2A Os2 178.0(18)
O2B C2B Os2 173.0(16)
N3 C300 Os3 173.3(19)
C300 N3 C301 173(2)
N3 C301 C302 113(2)
C303 C302 C307 120.0
C303 C302 C301 118.2(15)
C307 C302 C301 121.8(15)
C304 C303 C302 120.0
C303 C304 C305 120.0
C306 C305 C304 120.0
C307 C306 C305 120.0
C306 C307 C302 120.0
O3A C3A Os3 174(2)
O3B C3B Os3 178(2)
C9 C1 C6 101.7(15)
C9 C1 C2 113.6(17)
C6 C1 C2 111.5(15)
C9 C1 Os1 114.7(12)
C6 C1 Os1 115.9(13)
C2 C1 Os1 100.0(11)
C3 C2 C12 108.6(17)
C3 C2 C1 123.3(17)
C12 C2 C1 118.8(18)
C3 C2 Os2 71.1(10)
C12 C2 Os2 115.2(13)
C1 C2 Os2 110.9(11)
C2 C3 C14 106.7(16)
C2 C3 C4 122.0(18)
C14 C3 C4 119.1(16)
C2 C3 Os2 74.0(9)
C14 C3 Os2 117.0(12)
C4 C3 Os2 110.2(10)
C5 C4 C17 103.0(15)
C5 C4 C3 110.7(17)
C17 C4 C3 111.4(16)
C5 C4 Os3 115.9(12)
C17 C4 Os3 115.6(15)
C3 C4 Os3 100.5(11)
C6 C5 C19 118.2(18)
C6 C5 C4 124.2(17)
C19 C5 C4 110.1(17)
C5 C6 C7 119.2(17)
C5 C6 C1 124.3(17)
C7 C6 C1 110.1(18)
C8 C7 C21 121.6(18)
C8 C7 C6 107.5(18)
C21 C7 C6 118.5(19)
C24 C8 C7 122.3(18)
C24 C8 C9 119.7(18)
C7 C8 C9 108.8(18)
C10 C9 C8 117.7(17)
C10 C9 C1 125.1(19)
C8 C9 C1 109.8(17)
C9 C10 C26 120.4(18)
C9 C10 C11 116.4(19)
C26 C10 C11 110.0(19)
C12 C11 C10 123(2)
C12 C11 C28 120(2)
C10 C11 C28 105.6(19)
C11 C12 C13 121.1(19)
C11 C12 C2 121.2(19)
C13 C12 C2 107.6(18)
C30 C13 C14 122.6(17)
C30 C13 C12 118.3(19)
C14 C13 C12 107.0(16)
C15 C14 C13 120.0(18)
C15 C14 C3 123.5(19)
C13 C14 C3 109.8(17)
C14 C15 C32 118.6(19)
C14 C15 C16 120.0(18)
C32 C15 C16 108.2(15)
C17 C16 C34 120.0(19)
C17 C16 C15 117.6(16)
C34 C16 C15 108.8(17)
C16 C17 C18 118.5(16)
C16 C17 C4 126.5(18)
C18 C17 C4 108.0(19)
C36 C18 C19 119(2)
C36 C18 C17 120.4(19)
C19 C18 C17 109.5(17)
C20 C19 C18 122.1(18)
C20 C19 C5 123(2)
C18 C19 C5 107.0(18)
C19 C20 C21 119.9(18)
C19 C20 C38 119(2)
C21 C20 C38 107.7(19)
C20 C21 C22 110.4(16)
C20 C21 C7 120.9(18)
C22 C21 C7 117.2(18)
C21 C22 C23 121.7(16)
C21 C22 C39 108(2)
C23 C22 C39 119.0(17)
C42 C23 C22 117.9(18)
C42 C23 C24 109.4(19)
C22 C23 C24 119.1(17)
C8 C24 C25 122.6(18)
C8 C24 C23 118.1(19)
C25 C24 C23 107.8(18)
C26 C25 C43 117.2(19)
C26 C25 C24 117.0(19)
C43 C25 C24 109.4(18)
C25 C26 C10 122(2)
C25 C26 C27 121.7(19)
C10 C26 C27 107.2(18)
C45 C27 C28 120(2)
C45 C27 C26 119.8(19)
C28 C27 C26 109.8(17)
C27 C28 C29 120.5(18)
C27 C28 C11 107.4(19)
C29 C28 C11 118.2(19)
C30 C29 C28 119.7(17)
C30 C29 C47 107.6(19)
C28 C29 C47 121(2)
C13 C30 C29 123.1(19)
C13 C30 C31 117(2)
C29 C30 C31 108.5(17)
C32 C31 C48 121(2)
C32 C31 C30 120.2(18)
C48 C31 C30 107(2)
C31 C32 C33 121.8(19)
C31 C32 C15 120.8(17)
C33 C32 C15 105.4(18)
C50 C33 C34 121(2)
C50 C33 C32 116(2)
C34 C33 C32 111.9(17)
C35 C34 C16 123(2)
C35 C34 C33 121.2(18)
C16 C34 C33 105.7(18)
C34 C35 C52 121.5(19)
C34 C35 C36 118.6(17)
C52 C35 C36 106.1(19)
C18 C36 C37 120(2)
C18 C36 C35 119.5(19)
C37 C36 C35 108.8(17)
C38 C37 C36 120.2(17)
C38 C37 C53 118(2)
C36 C37 C53 108.1(19)
C37 C38 C39 121.6(18)
C37 C38 C20 120(2)
C39 C38 C20 107(2)
C40 C39 C38 120(2)
C40 C39 C22 122(2)
C38 C39 C22 106.8(18)
C39 C40 C54 119(2)
C39 C40 C41 118.0(19)
C54 C40 C41 109.1(19)
C42 C41 C56 119.2(18)
C42 C41 C40 119.8(18)
C56 C41 C40 106.1(17)
C41 C42 C23 124(2)
C41 C42 C43 120.1(18)
C23 C42 C43 106.1(16)
C44 C43 C25 122.0(17)
C44 C43 C42 119.8(17)
C25 C43 C42 107.1(16)
C43 C44 C45 120.4(17)
C43 C44 C57 119.3(19)
C45 C44 C57 109(2)
C27 C45 C44 119(2)
C27 C45 C46 119(2)
C44 C45 C46 108.2(18)
C47 C46 C58 120(2)
C47 C46 C45 121.6(18)
C58 C46 C45 107.6(19)
C46 C47 C48 121.4(19)
C46 C47 C29 118(2)
C48 C47 C29 109.3(19)
C49 C48 C47 119.9(18)
C49 C48 C31 118(2)
C47 C48 C31 107.7(18)
C50 C49 C48 121.4(18)
C50 C49 C59 108.2(18)
C48 C49 C59 119.7(19)
C49 C50 C33 121(2)
C49 C50 C51 110(2)
C33 C50 C51 115(2)
C52 C51 C60 119(2)
C52 C51 C50 122.9(18)
C60 C51 C50 105.8(19)
C51 C52 C35 118.9(19)
C51 C52 C53 121(2)
C35 C52 C53 109.9(18)
C54 C53 C52 119.6(19)
C54 C53 C37 121(2)
C52 C53 C37 107.1(18)
C53 C54 C40 121.0(19)
C53 C54 C55 121.0(19)
C40 C54 C55 108(2)
C60 C55 C56 121.9(19)
C60 C55 C54 117.8(19)
C56 C55 C54 107.4(19)
C57 C56 C55 119(2)
C57 C56 C41 119.9(17)
C55 C56 C41 109.0(18)
C56 C57 C58 119(2)
C56 C57 C44 121.5(19)
C58 C57 C44 108.2(17)
C59 C58 C57 120.5(19)
C59 C58 C46 120(2)
C57 C58 C46 107.4(19)
C58 C59 C60 120(2)
C58 C59 C49 119.4(19)
C60 C59 C49 107.6(18)
C55 C60 C59 118.7(18)
C55 C60 C51 121.8(19)
C59 C60 C51 108.2(17)
S2 C700 S1 173(4)

loop_
_geom_bond_atom_site_label_1
_geom_bond_atom_site_label_2
_geom_bond_distance
Os1 C1C 1.88(3)
Os1 C1A 1.890(19)
Os1 C1B 1.91(3)
Os1 N1 2.061(17)
Os1 C1 2.253(18)
Os1 Os2 2.9184(12)
Os2 C2A 1.88(2)
Os2 C2B 1.90(2)
Os2 C100 2.13(2)
Os2 P2 2.359(5)
Os2 C3 2.358(17)
Os2 C2 2.395(18)
Os2 Os3 2.9131(12)
Os3 C3B 1.93(3)
Os3 C3A 1.95(2)
Os3 C100 2.00(3)
Os3 C300 2.01(2)
Os3 C4 2.234(18)
C100 N1 1.28(3)
N1 C101 1.53(2)
C101 C102 1.49(2)
C102 C103 1.3900
C102 C107 1.3900
C103 C104 1.3900
C104 C105 1.3900
C105 C106 1.3900
C106 C107 1.3900
C1A O1A 1.19(2)
C1B O1B 1.11(3)
C1C O1C 1.16(3)
P2 C601 1.79(2)
P2 C501 1.81(2)
P2 C401 1.84(2)
C2A O2A 1.16(3)
C2B O2B 1.14(2)
C300 N3 1.15(3)
N3 C301 1.47(3)
C301 C302 1.53(2)
C302 C303 1.3900
C302 C307 1.3900
C303 C304 1.3900
C304 C305 1.3900
C305 C306 1.3900
C306 C307 1.3900
C3A O3A 1.11(2)
C3B O3B 1.11(3)
C1 C9 1.49(3)
C1 C6 1.49(3)
C1 C2 1.49(3)
C2 C3 1.43(3)
C2 C12 1.48(3)
C3 C14 1.48(3)
C3 C4 1.53(3)
C4 C5 1.50(3)
C4 C17 1.51(3)
C5 C6 1.38(3)
C5 C19 1.46(3)
C6 C7 1.46(3)
C7 C8 1.40(3)
C7 C21 1.43(3)
C8 C24 1.38(3)
C8 C9 1.45(3)
C9 C10 1.40(3)
C10 C26 1.43(3)
C10 C11 1.44(3)
C11 C12 1.37(3)
C11 C28 1.50(3)
C12 C13 1.47(3)
C13 C30 1.38(3)
C13 C14 1.42(3)
C14 C15 1.35(3)
C15 C32 1.48(3)
C15 C16 1.50(3)
C16 C17 1.38(3)
C16 C34 1.47(2)
C17 C18 1.46(3)
C18 C36 1.40(3)
C18 C19 1.45(3)
C19 C20 1.34(3)
C20 C21 1.37(3)
C20 C38 1.47(3)
C21 C22 1.40(3)
C22 C23 1.45(3)
C22 C39 1.46(3)
C23 C42 1.44(3)
C23 C24 1.45(3)
C24 C25 1.44(3)
C25 C26 1.37(3)
C25 C43 1.43(3)
C26 C27 1.44(3)
C27 C45 1.37(3)
C27 C28 1.41(3)
C28 C29 1.42(3)
C29 C30 1.41(3)
C29 C47 1.43(3)
C30 C31 1.46(3)
C31 C32 1.36(3)
C31 C48 1.43(3)
C32 C33 1.47(3)
C33 C50 1.43(3)
C33 C34 1.46(3)
C34 C35 1.31(3)
C35 C52 1.44(3)
C35 C36 1.48(3)
C36 C37 1.43(3)
C37 C38 1.38(3)
C37 C53 1.47(3)
C38 C39 1.42(3)
C39 C40 1.41(3)
C40 C54 1.44(3)
C40 C41 1.48(3)
C41 C42 1.37(3)
C41 C56 1.48(3)
C42 C43 1.52(3)
C43 C44 1.35(3)
C44 C45 1.44(3)
C44 C57 1.48(3)
C45 C46 1.48(3)
C46 C47 1.37(3)
C46 C58 1.48(3)
C47 C48 1.42(3)
C48 C49 1.41(3)
C49 C50 1.39(3)
C49 C59 1.47(3)
C50 C51 1.48(3)
C51 C52 1.37(3)
C51 C60 1.46(3)
C52 C53 1.45(3)
C53 C54 1.36(3)
C54 C55 1.48(3)
C55 C60 1.37(3)
C55 C56 1.45(3)
C56 C57 1.37(3)
C57 C58 1.47(3)
C58 C59 1.37(3)
C59 C60 1.45(3)
S1 C700 1.485(10)
C700 S2 1.486(10)
